data_4340783
loop_
_publ_author_name
'Kalita, Alok Ch'
'Gogoi, Nayanmoni'
'Jangir, Ritambhara'
'Kuppuswamy, Subramaniam'
'Walawalkar, Mrinalini G.'
'Murugavel, Ramaswamy'

_publ_section_title
;
 Ab initio chemical synthesis of designer metal phosphate frameworks at
 ambient conditions.
;
_journal_issue 17
_journal_name_full 'Inorganic chemistry'
_journal_page_first 8959
_journal_page_last 8969
_journal_paper_doi 10.1021/ic500810d
_journal_volume 53
_journal_year 2014
_chemical_formula_moiety
;
C61 H77 N6 O17 P4 Zn4, C3 H7, 2(C H4 O)
;
_chemical_formula_sum 'C66 H92 N6 O19 P4 Zn4'
_chemical_formula_weight 1658.82
_chemical_name_systematic
; 
 ? 
;
_space_group_IT_number 14
_symmetry_cell_setting monoclinic
_symmetry_space_group_name_Hall '-P 2ybc'
_symmetry_space_group_name_H-M 'P 1 21/c 1'
_atom_sites_solution_hydrogens geom
_atom_sites_solution_primary direct
_atom_sites_solution_secondary difmap
_audit_creation_method SHELXL-97
_cell_angle_alpha 90.00
_cell_angle_beta 109.026(2)
_cell_angle_gamma 90.00
_cell_formula_units_Z 4
_cell_length_a 14.8623(3)
_cell_length_b 25.0146(4)
_cell_length_c 22.1798(6)
_cell_measurement_reflns_used 32326
_cell_measurement_temperature 150(2)
_cell_measurement_theta_max 32.7978
_cell_measurement_theta_min 3.3211
_cell_volume 7795.4(3)
_computing_cell_refinement
;
CrysAlisPro, Oxford Diffraction Ltd.,
Version 1.171.33.42 (release 29-05-2009 CrysAlis171 .NET)
(compiled May 29 2009,17:40:42)
;
_computing_data_collection
;
CrysAlisPro, Oxford Diffraction Ltd.,
Version 1.171.33.42 (release 29-05-2009 CrysAlis171 .NET)
(compiled May 29 2009,17:40:42)
;
_computing_data_reduction
;
CrysAlisPro, Oxford Diffraction Ltd.,
Version 1.171.33.42 (release 29-05-2009 CrysAlis171 .NET)
(compiled May 29 2009,17:40:42)
;
_computing_molecular_graphics 'Ortep-3 for Windows (Farrugia, 1997)'
_computing_publication_material 'WinGX publication routines (Farrugia, 1999)'
_computing_structure_refinement 'SHELXL-97 (Sheldrick, 2008)'
_computing_structure_solution 'SHELXS-97 (Sheldrick, 2008)'
_diffrn_ambient_temperature 150(2)
_diffrn_detector_area_resol_mean 15.9948
_diffrn_measured_fraction_theta_full 0.997
_diffrn_measured_fraction_theta_max 0.912
_diffrn_measurement_device_type 'OXFORD DIFFRACTIOM X CALIBUR-S'
_diffrn_measurement_method 'omega(w)-q scan'
_diffrn_radiation_monochromator graphite
_diffrn_radiation_source 'Enhance (Mo) X-ray Source'
_diffrn_radiation_type MoK\a
_diffrn_radiation_wavelength 0.71073
_diffrn_reflns_av_R_equivalents 0.0502
_diffrn_reflns_av_sigmaI/netI 0.0926
_diffrn_reflns_limit_h_max 22
_diffrn_reflns_limit_h_min -22
_diffrn_reflns_limit_k_max 36
_diffrn_reflns_limit_k_min -29
_diffrn_reflns_limit_l_max 33
_diffrn_reflns_limit_l_min -32
_diffrn_reflns_number 88416
_diffrn_reflns_theta_full 25.50
_diffrn_reflns_theta_max 32.86
_diffrn_reflns_theta_min 3.33
_exptl_absorpt_coefficient_mu 1.367
_exptl_absorpt_correction_T_max 0.6612
_exptl_absorpt_correction_T_min 0.6109
_exptl_absorpt_correction_type multi-scan
_exptl_absorpt_process_details
;
CrysAlisPro, Oxford Diffraction Ltd.,
Version 1.171.33.42 (release 29-05-2009 CrysAlis171 .NET)
(compiled May 29 2009,17:40:42)
Empirical absorption correction using spherical harmonics,
 implemented in SCALE3 ABSPACK scaling algorithm.
;
_exptl_crystal_colour red
_exptl_crystal_density_diffrn 1.413
_exptl_crystal_density_method 'not measured'
_exptl_crystal_description prism
_exptl_crystal_F_000 3448
_exptl_crystal_size_max 0.40
_exptl_crystal_size_mid 0.36
_exptl_crystal_size_min 0.33
_refine_diff_density_max 0.972
_refine_diff_density_min -0.629
_refine_diff_density_rms 0.083
_refine_ls_extinction_method none
_refine_ls_goodness_of_fit_ref 0.910
_refine_ls_hydrogen_treatment mixed
_refine_ls_matrix_type full
_refine_ls_number_parameters 970
_refine_ls_number_reflns 26505
_refine_ls_number_restraints 102
_refine_ls_restrained_S_all 0.911
_refine_ls_R_factor_all 0.1005
_refine_ls_R_factor_gt 0.0471
_refine_ls_shift/su_max 0.025
_refine_ls_shift/su_mean 0.001
_refine_ls_structure_factor_coef Fsqd
_refine_ls_weighting_details 'calc w=1/[\s^2^(Fo^2^)+(0.0462P)^2^] where P=(Fo^2^+2Fc^2^)/3'
_refine_ls_weighting_scheme calc
_refine_ls_wR_factor_gt 0.0898
_refine_ls_wR_factor_ref 0.0990
_reflns_number_gt 15327
_reflns_number_total 26505
_reflns_threshold_expression >2sigma(I)
_cod_data_source_file ic500810d_si_002.cif
_cod_data_source_block 3_shelxl
_cod_depositor_comments 'Adding full bibliography for 4340781--4340786.cif.'
_cod_original_sg_symbol_H-M 'P 21/c'
_cod_database_code 4340783

loop_
_symmetry_equiv_pos_as_xyz
'x, y, z'
'-x, y+1/2, -z+1/2'
'-x, -y, -z'
'x, -y-1/2, z-1/2'

loop_
_atom_site_label
_atom_site_type_symbol
_atom_site_fract_x
_atom_site_fract_y
_atom_site_fract_z
_atom_site_U_iso_or_equiv
_atom_site_adp_type
_atom_site_occupancy
_atom_site_symmetry_multiplicity
_atom_site_calc_flag
_atom_site_refinement_flags
_atom_site_disorder_assembly
_atom_site_disorder_group
C1 C 0.73586(15) 0.01156(10) 0.11206(11) 0.0303(5) Uani 1 1 d . . .
C2 C 0.83172(17) 0.02650(12) 0.13203(12) 0.0417(7) Uani 1 1 d . . .
C3 C 0.89498(18) -0.01259(15) 0.12338(14) 0.0568(9) Uani 1 1 d . . .
H3 H 0.9612 -0.0051 0.1369 0.068 Uiso 1 1 calc R . .
C4 C 0.8635(2) -0.06075(14) 0.09613(15) 0.0604(9) Uani 1 1 d . . .
H4 H 0.9080 -0.0859 0.0905 0.072 Uiso 1 1 calc R . .
C5 C 0.7696(2) -0.07339(12) 0.07691(14) 0.0495(8) Uani 1 1 d . . .
H5 H 0.7493 -0.1072 0.0578 0.059 Uiso 1 1 calc R . .
C6 C 0.70257(17) -0.03739(10) 0.08485(12) 0.0347(6) Uani 1 1 d . . .
C7 C 0.8625(2) 0.08068(14) 0.15957(16) 0.0604(9) Uani 1 1 d . . .
H7 H 0.8272 0.0886 0.1900 0.072 Uiso 1 1 calc R . .
C8 C 0.8350(3) 0.12332(14) 0.10808(19) 0.0781(11) Uani 1 1 d . . .
H8A H 0.8513 0.1587 0.1277 0.117 Uiso 1 1 calc R . .
H8B H 0.7664 0.1215 0.0855 0.117 Uiso 1 1 calc R . .
H8C H 0.8696 0.1173 0.0779 0.117 Uiso 1 1 calc R . .
C9 C 0.9703(2) 0.08384(18) 0.19781(18) 0.0918(14) Uani 1 1 d . . .
H9A H 0.9860 0.1199 0.2154 0.138 Uiso 1 1 calc R . .
H9B H 1.0072 0.0758 0.1695 0.138 Uiso 1 1 calc R . .
H9C H 0.9859 0.0578 0.2327 0.138 Uiso 1 1 calc R . .
C10 C 0.59785(18) -0.05140(10) 0.06432(13) 0.0397(7) Uani 1 1 d . . .
H10 H 0.5622 -0.0169 0.0590 0.048 Uiso 1 1 calc R . .
C11 C 0.5617(2) -0.08038(15) 0.00049(17) 0.0712(11) Uani 1 1 d . . .
H11A H 0.4929 -0.0860 -0.0111 0.107 Uiso 1 1 calc R . .
H11B H 0.5939 -0.1150 0.0039 0.107 Uiso 1 1 calc R . .
H11C H 0.5751 -0.0587 -0.0324 0.107 Uiso 1 1 calc R . .
C12 C 0.5743(2) -0.08256(13) 0.11610(17) 0.0614(9) Uani 1 1 d . . .
H12A H 0.5064 -0.0914 0.1015 0.092 Uiso 1 1 calc R . .
H12B H 0.5895 -0.0608 0.1549 0.092 Uiso 1 1 calc R . .
H12C H 0.6118 -0.1156 0.1253 0.092 Uiso 1 1 calc R . .
C13 C 0.90519(15) 0.13591(9) 0.45681(11) 0.0287(5) Uani 1 1 d . A .
C14 C 0.98045(15) 0.11359(10) 0.44133(12) 0.0349(6) Uani 1 1 d . . .
C15 C 1.05676(18) 0.14700(13) 0.44345(14) 0.0544(9) Uani 1 1 d . . .
H15 H 1.1094 0.1331 0.4330 0.065 Uiso 1 1 calc R . .
C16 C 1.0562(2) 0.19987(13) 0.46054(16) 0.0645(10) Uani 1 1 d . . .
H16 H 1.1086 0.2222 0.4621 0.077 Uiso 1 1 calc R . .
C17 C 0.9805(2) 0.22059(12) 0.47535(16) 0.0598(9) Uani 1 1 d . A .
H17 H 0.9812 0.2573 0.4867 0.072 Uiso 1 1 calc R . .
C18 C 0.90251(18) 0.18907(11) 0.47417(14) 0.0445(7) Uani 1 1 d . . .
C19 C 0.97965(16) 0.05590(11) 0.42069(14) 0.0418(7) Uani 1 1 d . . .
H19 H 0.9254 0.0375 0.4294 0.050 Uiso 1 1 calc R . .
C20 C 0.9633(2) 0.05241(13) 0.34887(15) 0.0561(9) Uani 1 1 d . . .
H20A H 0.9687 0.0151 0.3370 0.084 Uiso 1 1 calc R . .
H20B H 1.0111 0.0741 0.3384 0.084 Uiso 1 1 calc R . .
H20C H 0.8996 0.0659 0.3253 0.084 Uiso 1 1 calc R . .
C21 C 1.07140(18) 0.02636(14) 0.45750(17) 0.0620(9) Uani 1 1 d . . .
H21A H 1.0652 -0.0115 0.4455 0.093 Uiso 1 1 calc R . .
H21B H 1.0826 0.0297 0.5034 0.093 Uiso 1 1 calc R . .
H21C H 1.1250 0.0420 0.4471 0.093 Uiso 1 1 calc R . .
C22 C 0.8144(4) 0.2080(2) 0.4969(2) 0.0386(14) Uani 0.583(2) 1 d PD A 1
H22 H 0.7844 0.1761 0.5096 0.046 Uiso 0.583(2) 1 calc PR A 1
C23 C 0.7434(4) 0.2344(2) 0.4393(3) 0.0564(12) Uani 0.583(2) 1 d PD A 1
H23A H 0.6864 0.2446 0.4496 0.085 Uiso 0.583(2) 1 calc PR A 1
H23B H 0.7258 0.2094 0.4034 0.085 Uiso 0.583(2) 1 calc PR A 1
H23C H 0.7722 0.2664 0.4278 0.085 Uiso 0.583(2) 1 calc PR A 1
C24 C 0.8469(5) 0.2473(2) 0.5531(3) 0.0748(16) Uani 0.583(2) 1 d PD A 1
H24A H 0.8682 0.2807 0.5388 0.112 Uiso 0.583(2) 1 calc PR A 1
H24B H 0.8996 0.2315 0.5874 0.112 Uiso 0.583(2) 1 calc PR A 1
H24C H 0.7938 0.2548 0.5688 0.112 Uiso 0.583(2) 1 calc PR A 1
C22A C 0.8236(7) 0.2159(3) 0.4779(4) 0.0386(14) Uani 0.417(2) 1 d PD A 2
H22A H 0.7665 0.2001 0.4452 0.046 Uiso 0.417(2) 1 calc PR A 2
C23A C 0.8171(5) 0.2022(3) 0.5444(4) 0.0564(12) Uani 0.417(2) 1 d PD A 2
H23D H 0.8197 0.1633 0.5502 0.085 Uiso 0.417(2) 1 calc PR A 2
H23E H 0.7570 0.2158 0.5476 0.085 Uiso 0.417(2) 1 calc PR A 2
H23F H 0.8705 0.2187 0.5774 0.085 Uiso 0.417(2) 1 calc PR A 2
C24A C 0.8172(7) 0.2774(3) 0.4696(4) 0.0748(16) Uani 0.417(2) 1 d PD A 2
H24D H 0.8701 0.2942 0.5028 0.112 Uiso 0.417(2) 1 calc PR A 2
H24E H 0.7567 0.2900 0.4731 0.112 Uiso 0.417(2) 1 calc PR A 2
H24F H 0.8208 0.2868 0.4275 0.112 Uiso 0.417(2) 1 calc PR A 2
C25 C 0.33805(16) -0.08177(13) 0.28081(15) 0.0253(8) Uani 0.583(2) 1 d PG A 1
C26 C 0.3254(2) -0.11187(15) 0.22598(17) 0.0371(9) Uani 0.583(2) 1 d PG A 1
C27 C 0.2342(2) -0.12172(16) 0.18447(16) 0.0484(13) Uani 0.583(2) 1 d PG A 1
H27A H 0.2256 -0.1423 0.1470 0.058 Uiso 0.583(2) 1 calc PR A 1
C28 C 0.15564(18) -0.10147(16) 0.19779(17) 0.0542(19) Uani 0.583(2) 1 d PG A 1
H28A H 0.0933 -0.1082 0.1694 0.065 Uiso 0.583(2) 1 calc PR A 1
C29 C 0.16828(16) -0.07137(14) 0.25262(18) 0.0468(16) Uani 0.583(2) 1 d PG A 1
H29A H 0.1146 -0.0575 0.2617 0.056 Uiso 0.583(2) 1 calc PR A 1
C30 C 0.2595(2) -0.06152(12) 0.29413(14) 0.0306(11) Uani 0.583(2) 1 d PG A 1
C25A C 0.3366(3) -0.0808(2) 0.2645(2) 0.0253(8) Uani 0.417(2) 1 d PG A 2
C26A C 0.3426(3) -0.1182(2) 0.2197(3) 0.0371(9) Uani 0.417(2) 1 d PG A 2
C27A C 0.2605(4) -0.1357(2) 0.1729(3) 0.0484(13) Uani 0.417(2) 1 d PG A 2
H27B H 0.2647 -0.1613 0.1422 0.058 Uiso 0.417(2) 1 calc PR A 2
C28A C 0.1723(3) -0.1158(2) 0.1710(3) 0.065(3) Uani 0.417(2) 1 d PG A 2
H28B H 0.1162 -0.1277 0.1390 0.078 Uiso 0.417(2) 1 calc PR A 2
C29A C 0.1662(2) -0.0784(2) 0.2158(3) 0.0468(16) Uani 0.417(2) 1 d PG A 2
H29B H 0.1059 -0.0648 0.2145 0.056 Uiso 0.417(2) 1 calc PR A 2
C30A C 0.2483(3) -0.06089(18) 0.2626(2) 0.0306(11) Uani 0.417(2) 1 d PG A 2
C31 C 0.4222(6) -0.1352(3) 0.2161(4) 0.0569(11) Uani 0.583(2) 1 d PD A 1
H31A H 0.4661 -0.1048 0.2169 0.068 Uiso 0.583(2) 1 calc PR A 1
C32 C 0.3950(4) -0.1624(3) 0.1509(3) 0.0832(19) Uani 0.583(2) 1 d PD A 1
H32A H 0.3565 -0.1379 0.1181 0.125 Uiso 0.583(2) 1 calc PR A 1
H32B H 0.3582 -0.1948 0.1514 0.125 Uiso 0.583(2) 1 calc PR A 1
H32C H 0.4529 -0.1720 0.1413 0.125 Uiso 0.583(2) 1 calc PR A 1
C33 C 0.4737(6) -0.1754(3) 0.2701(4) 0.0655(17) Uani 0.583(2) 1 d PD A 1
H33A H 0.5350 -0.1857 0.2658 0.098 Uiso 0.583(2) 1 calc PR A 1
H33B H 0.4341 -0.2073 0.2667 0.098 Uiso 0.583(2) 1 calc PR A 1
H33C H 0.4845 -0.1585 0.3117 0.098 Uiso 0.583(2) 1 calc PR A 1
C31A C 0.4282(10) -0.1443(4) 0.2212(5) 0.0569(11) Uani 0.417(2) 1 d PD A 2
H31B H 0.4751 -0.1145 0.2259 0.068 Uiso 0.417(2) 1 calc PR A 2
C32A C 0.4698(9) -0.1780(5) 0.2824(5) 0.0832(19) Uani 0.417(2) 1 d PD A 2
H32D H 0.4809 -0.1550 0.3199 0.125 Uiso 0.417(2) 1 calc PR A 2
H32E H 0.5301 -0.1941 0.2828 0.125 Uiso 0.417(2) 1 calc PR A 2
H32F H 0.4247 -0.2063 0.2834 0.125 Uiso 0.417(2) 1 calc PR A 2
C33A C 0.4377(6) -0.1783(3) 0.1650(4) 0.0655(17) Uani 0.417(2) 1 d PD A 2
H33D H 0.5049 -0.1868 0.1726 0.098 Uiso 0.417(2) 1 calc PR A 2
H33E H 0.4127 -0.1581 0.1251 0.098 Uiso 0.417(2) 1 calc PR A 2
H33F H 0.4014 -0.2115 0.1617 0.098 Uiso 0.417(2) 1 calc PR A 2
C34 C 0.2713(3) -0.03025(16) 0.3534(3) 0.0546(14) Uani 0.723(4) 1 d PD A 1
H34A H 0.3412 -0.0296 0.3771 0.065 Uiso 0.723(4) 1 calc PR A 1
C35 C 0.2410(4) 0.02832(19) 0.3408(3) 0.0895(18) Uani 0.723(4) 1 d PDU A 1
H35A H 0.2750 0.0448 0.3144 0.134 Uiso 0.723(4) 1 calc PR A 1
H35B H 0.2563 0.0475 0.3814 0.134 Uiso 0.723(4) 1 calc PR A 1
H35C H 0.1723 0.0302 0.3184 0.134 Uiso 0.723(4) 1 calc PR A 1
C36 C 0.2254(4) -0.0576(2) 0.3975(3) 0.0836(18) Uani 0.723(4) 1 d PD A 1
H36A H 0.2502 -0.0941 0.4066 0.125 Uiso 0.723(4) 1 calc PR A 1
H36B H 0.1563 -0.0588 0.3768 0.125 Uiso 0.723(4) 1 calc PR A 1
H36C H 0.2404 -0.0374 0.4375 0.125 Uiso 0.723(4) 1 calc PR A 1
C34A C 0.2426(7) -0.0248(4) 0.3117(6) 0.0546(14) Uani 0.277(4) 1 d PD A 2
H34B H 0.3082 -0.0166 0.3409 0.065 Uiso 0.277(4) 1 calc PR A 2
C35A C 0.1905(11) 0.0276(5) 0.2851(8) 0.0895(18) Uani 0.277(4) 1 d PDU A 2
H35D H 0.2287 0.0483 0.2648 0.134 Uiso 0.277(4) 1 calc PR A 2
H35E H 0.1812 0.0485 0.3199 0.134 Uiso 0.277(4) 1 calc PR A 2
H35F H 0.1286 0.0194 0.2535 0.134 Uiso 0.277(4) 1 calc PR A 2
C36A C 0.1810(10) -0.0476(6) 0.3517(8) 0.0836(18) Uani 0.277(4) 1 d PD A 2
H36D H 0.1140 -0.0488 0.3249 0.125 Uiso 0.277(4) 1 calc PR A 2
H36E H 0.1879 -0.0244 0.3885 0.125 Uiso 0.277(4) 1 calc PR A 2
H36F H 0.2028 -0.0837 0.3665 0.125 Uiso 0.277(4) 1 calc PR A 2
C37 C 0.29671(15) 0.21797(9) 0.22562(13) 0.0312(6) Uani 1 1 d . B .
C38 C 0.25842(18) 0.22441(11) 0.15935(15) 0.0479(8) Uani 1 1 d . . .
C39 C 0.1601(2) 0.22312(14) 0.13302(19) 0.0727(11) Uani 1 1 d . . .
H39 H 0.1310 0.2279 0.0884 0.087 Uiso 1 1 calc R . .
C40 C 0.1042(2) 0.21491(14) 0.1711(2) 0.0816(14) Uani 1 1 d . . .
H40 H 0.0371 0.2121 0.1519 0.098 Uiso 1 1 calc R . .
C41 C 0.14348(19) 0.21080(12) 0.2362(2) 0.0620(10) Uani 1 1 d . B .
H41 H 0.1032 0.2061 0.2614 0.074 Uiso 1 1 calc R . .
C42 C 0.24303(16) 0.21350(9) 0.26611(15) 0.0380(7) Uani 1 1 d . . .
C43 C 0.3186(2) 0.23655(13) 0.11788(16) 0.0608(9) Uani 1 1 d . . .
H43 H 0.3869 0.2318 0.1442 0.073 Uiso 1 1 calc R . .
C44 C 0.2970(3) 0.19947(16) 0.06076(18) 0.0918(13) Uani 1 1 d . . .
H44A H 0.3355 0.2099 0.0342 0.138 Uiso 1 1 calc R . .
H44B H 0.2294 0.2020 0.0356 0.138 Uiso 1 1 calc R . .
H44C H 0.3122 0.1626 0.0755 0.138 Uiso 1 1 calc R . .
C45 C 0.3038(3) 0.29493(15) 0.0963(2) 0.0875(13) Uani 1 1 d . . .
H45A H 0.3388 0.3022 0.0665 0.131 Uiso 1 1 calc R . .
H45B H 0.3274 0.3184 0.1334 0.131 Uiso 1 1 calc R . .
H45C H 0.2358 0.3016 0.0749 0.131 Uiso 1 1 calc R . .
C46 C 0.2857(5) 0.2173(3) 0.3360(4) 0.0487(9) Uani 0.584(6) 1 d PD B 1
H46A H 0.3564 0.2172 0.3461 0.058 Uiso 0.584(6) 1 calc PR B 1
C47 C 0.2610(5) 0.1708(3) 0.3723(4) 0.095(2) Uani 0.584(6) 1 d PD B 1
H47A H 0.3004 0.1727 0.4173 0.143 Uiso 0.584(6) 1 calc PR B 1
H47B H 0.2730 0.1370 0.3540 0.143 Uiso 0.584(6) 1 calc PR B 1
H47C H 0.1936 0.1729 0.3688 0.143 Uiso 0.584(6) 1 calc PR B 1
C48 C 0.2588(6) 0.2708(3) 0.3614(4) 0.076(2) Uani 0.584(6) 1 d PD B 1
H48A H 0.3030 0.2777 0.4043 0.114 Uiso 0.584(6) 1 calc PR B 1
H48B H 0.1938 0.2684 0.3629 0.114 Uiso 0.584(6) 1 calc PR B 1
H48C H 0.2625 0.3000 0.3329 0.114 Uiso 0.584(6) 1 calc PR B 1
C46A C 0.2878(8) 0.2112(4) 0.3384(6) 0.0487(9) Uani 0.416(6) 1 d PD B 2
H46B H 0.3498 0.1918 0.3495 0.058 Uiso 0.416(6) 1 calc PR B 2
C47A C 0.2233(7) 0.1830(5) 0.3700(7) 0.095(2) Uani 0.416(6) 1 d PD B 2
H47D H 0.2014 0.1489 0.3482 0.143 Uiso 0.416(6) 1 calc PR B 2
H47E H 0.1683 0.2056 0.3669 0.143 Uiso 0.416(6) 1 calc PR B 2
H47F H 0.2590 0.1762 0.4149 0.143 Uiso 0.416(6) 1 calc PR B 2
C48A C 0.3069(8) 0.2704(4) 0.3604(6) 0.076(2) Uani 0.416(6) 1 d PD B 2
H48D H 0.3552 0.2855 0.3440 0.114 Uiso 0.416(6) 1 calc PR B 2
H48E H 0.3298 0.2719 0.4071 0.114 Uiso 0.416(6) 1 calc PR B 2
H48F H 0.2479 0.2910 0.3439 0.114 Uiso 0.416(6) 1 calc PR B 2
C49 C 0.75002(15) 0.25094(9) 0.21137(12) 0.0306(6) Uani 1 1 d . . .
H49 H 0.6877 0.2523 0.1813 0.037 Uiso 1 1 calc R . .
C50 C 0.81798(15) 0.28570(9) 0.20381(13) 0.0320(6) Uani 1 1 d . . .
H50 H 0.8031 0.3105 0.1695 0.038 Uiso 1 1 calc R . .
C51 C 0.90821(14) 0.28295(8) 0.24801(12) 0.0268(5) Uani 1 1 d . . .
C52 C 0.92643(16) 0.24852(10) 0.29821(13) 0.0377(6) Uani 1 1 d . . .
H52 H 0.9873 0.2479 0.3302 0.045 Uiso 1 1 calc R . .
C53 C 0.85515(15) 0.21459(10) 0.30195(12) 0.0332(6) Uani 1 1 d . . .
H53 H 0.8685 0.1897 0.3361 0.040 Uiso 1 1 calc R . .
C54 C 1.05944(14) 0.36614(8) 0.19400(12) 0.0264(5) Uani 1 1 d . . .
C55 C 1.07708(18) 0.37460(11) 0.13769(13) 0.0450(7) Uani 1 1 d . . .
H55 H 1.0393 0.3577 0.0994 0.054 Uiso 1 1 calc R . .
C56 C 0.84909(18) -0.09183(10) 0.36209(13) 0.0412(7) Uani 1 1 d . . .
H56 H 0.8363 -0.0863 0.4009 0.049 Uiso 1 1 calc R . .
C57 C 0.81407(19) -0.07517(11) 0.25594(14) 0.0495(8) Uani 1 1 d . . .
H57 H 0.7766 -0.0573 0.2184 0.059 Uiso 1 1 calc R . .
C58 C 1.11427(19) 0.39130(11) 0.24754(14) 0.0502(8) Uani 1 1 d . . .
H58 H 1.1034 0.3859 0.2870 0.060 Uiso 1 1 calc R . .
C59 C 0.28709(18) -0.00371(11) 0.08721(15) 0.0497(8) Uani 1 1 d . . .
H59 H 0.3416 -0.0246 0.0898 0.060 Uiso 1 1 calc R . .
C60 C 0.1992(2) -0.02137(13) 0.04911(16) 0.0615(10) Uani 1 1 d . . .
H60 H 0.1931 -0.0538 0.0257 0.074 Uiso 1 1 calc R . .
C61 C 0.12221(18) 0.00827(13) 0.04570(14) 0.0513(8) Uani 1 1 d . . .
C62 C 0.13204(17) 0.05532(14) 0.07855(15) 0.0586(9) Uani 1 1 d . . .
H62 H 0.0782 0.0769 0.0757 0.070 Uiso 1 1 calc R . .
C63 C 0.22386(17) 0.07092(13) 0.11675(14) 0.0514(8) Uani 1 1 d . . .
H63 H 0.2318 0.1033 0.1402 0.062 Uiso 1 1 calc R . .
N1 N 0.76790(11) 0.21570(7) 0.25890(9) 0.0220(4) Uani 1 1 d . . .
N2 N 0.98567(12) 0.31698(7) 0.24654(11) 0.0322(5) Uani 1 1 d . . .
N3 N 0.98090(12) 0.33169(7) 0.19235(10) 0.0304(5) Uani 1 1 d . . .
N4 N 0.79516(12) -0.06686(7) 0.31000(9) 0.0244(4) Uani 1 1 d . . .
N5 N 0.29891(12) 0.04155(8) 0.12062(10) 0.0311(5) Uani 1 1 d . . .
N6 N 0.02870(16) -0.01680(11) 0.00377(13) 0.0573(7) Uani 1 1 d . . .
O1 O 0.64449(10) 0.11825(6) 0.18902(7) 0.0256(3) Uani 1 1 d . . .
O2 O 0.69478(10) 0.02520(6) 0.22998(7) 0.0259(4) Uani 1 1 d . . .
O3 O 0.52934(9) 0.04220(6) 0.15334(8) 0.0268(4) Uani 1 1 d . . .
O4 O 0.66920(10) 0.04980(6) 0.11599(7) 0.0264(4) Uani 1 1 d . . .
O5 O 0.75102(9) 0.12344(6) 0.34151(7) 0.0240(3) Uani 1 1 d . . .
O6 O 0.74530(9) 0.03098(6) 0.38420(7) 0.0242(3) Uani 1 1 d . . .
O7 O 0.65546(10) 0.10559(6) 0.41501(8) 0.0273(4) Uani 1 1 d . . .
O8 O 0.83021(9) 0.10308(6) 0.45757(7) 0.0245(3) Uani 1 1 d . . .
O9 O 0.57556(9) -0.04052(6) 0.30354(8) 0.0290(4) Uani 1 1 d . . .
O10 O 0.42572(10) 0.01349(6) 0.25231(8) 0.0284(4) Uani 1 1 d . . .
O11 O 0.50232(10) 0.01348(6) 0.37136(8) 0.0252(3) Uani 1 1 d . . .
O12 O 0.42403(10) -0.06856(5) 0.31686(8) 0.0286(4) Uani 1 1 d . . .
O13 O 0.42084(10) 0.13496(6) 0.20154(8) 0.0269(4) Uani 1 1 d . . .
O14 O 0.44960(10) 0.13659(6) 0.31945(8) 0.0272(4) Uani 1 1 d . . .
O15 O 0.55824(9) 0.18853(6) 0.27401(8) 0.0259(4) Uani 1 1 d . . .
O16 O 0.39624(9) 0.21969(5) 0.25404(8) 0.0225(3) Uani 1 1 d . . .
O17 O 0.48702(13) 0.10516(7) 0.46171(9) 0.0419(5) Uani 1 1 d D . .
H17O H 0.4628(19) 0.0840(11) 0.4744(15) 0.050 Uiso 1 1 d . . .
C64 C 0.5336(3) 0.14411(18) 0.5067(2) 0.1279(17) Uani 1 1 d D . .
H64A H 0.5291 0.1346 0.5484 0.192 Uiso 1 1 calc R . .
H64B H 0.5036 0.1790 0.4934 0.192 Uiso 1 1 calc R . .
H64C H 0.6008 0.1459 0.5095 0.192 Uiso 1 1 calc R . .
O18 O 0.59030(14) -0.03925(8) 0.48212(10) 0.0563(6) Uani 1 1 d D . .
H18 H 0.5537 -0.0258 0.4483 0.084 Uiso 1 1 calc R . .
C65 C 0.6692(2) -0.06412(16) 0.4696(2) 0.0876(13) Uani 1 1 d D . .
H65A H 0.7125 -0.0365 0.4639 0.131 Uiso 1 1 calc R . .
H65B H 0.6459 -0.0858 0.4308 0.131 Uiso 1 1 calc R . .
H65C H 0.7032 -0.0870 0.5057 0.131 Uiso 1 1 calc R . .
O19 O 0.5576(7) 0.2085(5) 0.1005(5) 0.1196(18) Uani 0.483(6) 1 d PD C 1
H19A H 0.5316 0.2384 0.1004 0.179 Uiso 0.483(6) 1 calc PR C 1
C66 C 0.5770(6) 0.2021(4) 0.0445(5) 0.079(2) Uani 0.483(6) 1 d PD C 1
H66A H 0.5804 0.2372 0.0258 0.119 Uiso 0.483(6) 1 calc PR C 1
H66B H 0.5264 0.1809 0.0147 0.119 Uiso 0.483(6) 1 calc PR C 1
H66C H 0.6380 0.1836 0.0531 0.119 Uiso 0.483(6) 1 calc PR C 1
O19A O 0.5387(7) 0.2012(5) 0.1021(6) 0.1196(18) Uani 0.517(6) 1 d PD C 2
H19B H 0.5219 0.1718 0.1134 0.179 Uiso 0.517(6) 1 calc PR C 2
C66A C 0.6192(6) 0.1941(3) 0.0865(5) 0.079(2) Uani 0.517(6) 1 d PD C 2
H66D H 0.6750 0.1964 0.1251 0.119 Uiso 0.517(6) 1 calc PR C 2
H66E H 0.6230 0.2220 0.0564 0.119 Uiso 0.517(6) 1 calc PR C 2
H66F H 0.6174 0.1589 0.0668 0.119 Uiso 0.517(6) 1 calc PR C 2
P1 P 0.63276(4) 0.05879(2) 0.17627(3) 0.01997(11) Uani 1 1 d . . .
P2 P 0.73955(3) 0.09018(2) 0.39538(3) 0.01911(11) Uani 1 1 d . A .
P3 P 0.48502(4) -0.01744(2) 0.30941(3) 0.02106(12) Uani 1 1 d . A .
P4 P 0.45979(3) 0.16644(2) 0.26293(3) 0.01914(12) Uani 1 1 d . B .
Zn1 Zn 0.672084(15) 0.159462(9) 0.266612(12) 0.01767(5) Uani 1 1 d . . .
Zn2 Zn 0.694972(15) -0.009833(9) 0.307565(12) 0.01920(5) Uani 1 1 d . . .
Zn3 Zn 0.428436(15) 0.060507(10) 0.185201(13) 0.02079(6) Uani 1 1 d . . .
Zn4 Zn 0.522365(15) 0.089764(9) 0.384808(12) 0.01986(5) Uani 1 1 d . . .

loop_
_atom_site_aniso_label
_atom_site_aniso_U_11
_atom_site_aniso_U_22
_atom_site_aniso_U_33
_atom_site_aniso_U_23
_atom_site_aniso_U_13
_atom_site_aniso_U_12
C1 0.0292(11) 0.0460(14) 0.0198(13) -0.0021(10) 0.0138(9) 0.0041(10)
C2 0.0305(12) 0.0766(19) 0.0218(14) -0.0041(13) 0.0138(10) -0.0018(12)
C3 0.0283(12) 0.115(3) 0.0311(17) 0.0085(17) 0.0157(11) 0.0158(15)
C4 0.0580(17) 0.092(2) 0.0358(18) 0.0016(17) 0.0223(14) 0.0396(17)
C5 0.0609(17) 0.0554(18) 0.0377(18) 0.0006(13) 0.0236(14) 0.0219(14)
C6 0.0440(13) 0.0402(14) 0.0228(14) -0.0020(11) 0.0147(11) 0.0090(11)
C7 0.0441(15) 0.097(2) 0.047(2) -0.0258(17) 0.0250(14) -0.0309(16)
C8 0.088(2) 0.066(2) 0.087(3) -0.014(2) 0.038(2) -0.0293(19)
C9 0.0485(18) 0.173(4) 0.061(3) -0.032(3) 0.0274(17) -0.054(2)
C10 0.0445(14) 0.0357(14) 0.0380(17) -0.0087(12) 0.0120(12) -0.0030(11)
C11 0.063(2) 0.090(3) 0.049(2) -0.0250(19) 0.0022(17) -0.0019(18)
C12 0.0638(19) 0.058(2) 0.061(2) -0.0004(17) 0.0185(17) -0.0108(15)
C13 0.0242(10) 0.0354(13) 0.0183(13) -0.0001(10) -0.0042(9) -0.0088(9)
C14 0.0233(11) 0.0527(15) 0.0247(14) 0.0040(11) 0.0024(9) -0.0088(10)
C15 0.0314(13) 0.090(2) 0.0374(19) 0.0020(16) 0.0050(12) -0.0216(14)
C16 0.0563(18) 0.070(2) 0.048(2) 0.0109(17) -0.0088(15) -0.0417(16)
C17 0.0614(19) 0.0476(17) 0.048(2) -0.0047(15) -0.0121(15) -0.0215(15)
C18 0.0428(14) 0.0394(15) 0.0350(18) -0.0043(12) -0.0095(12) -0.0076(11)
C19 0.0237(11) 0.0591(17) 0.0447(18) -0.0030(13) 0.0139(11) 0.0019(11)
C20 0.0430(15) 0.079(2) 0.052(2) -0.0178(16) 0.0229(14) -0.0011(14)
C21 0.0357(15) 0.082(2) 0.069(2) 0.0121(19) 0.0190(15) 0.0145(15)
C22 0.055(2) 0.0289(19) 0.027(3) -0.004(2) 0.006(2) 0.0015(15)
C23 0.056(2) 0.060(3) 0.043(3) 0.001(2) 0.003(2) 0.019(2)
C24 0.109(4) 0.056(3) 0.044(3) -0.006(2) 0.003(3) 0.010(3)
C22A 0.055(2) 0.0289(19) 0.027(3) -0.004(2) 0.006(2) 0.0015(15)
C23A 0.056(2) 0.060(3) 0.043(3) 0.001(2) 0.003(2) 0.019(2)
C24A 0.109(4) 0.056(3) 0.044(3) -0.006(2) 0.003(3) 0.010(3)
C25 0.0224(11) 0.0193(11) 0.034(2) 0.0083(13) 0.0084(12) -0.0044(9)
C26 0.0301(16) 0.0389(17) 0.043(2) -0.0028(14) 0.0131(14) -0.0155(13)
C27 0.046(3) 0.048(3) 0.049(3) -0.010(2) 0.011(2) -0.020(2)
C28 0.036(3) 0.034(3) 0.077(5) -0.010(3) -0.004(3) -0.018(2)
C29 0.0183(14) 0.037(2) 0.079(5) 0.006(3) 0.008(2) -0.0025(13)
C30 0.0213(14) 0.0267(14) 0.042(3) 0.007(2) 0.0080(19) -0.0028(11)
C25A 0.0224(11) 0.0193(11) 0.034(2) 0.0083(13) 0.0084(12) -0.0044(9)
C26A 0.0301(16) 0.0389(17) 0.043(2) -0.0028(14) 0.0131(14) -0.0155(13)
C27A 0.046(3) 0.048(3) 0.049(3) -0.010(2) 0.011(2) -0.020(2)
C28A 0.031(4) 0.065(6) 0.079(7) 0.018(5) -0.011(4) -0.013(4)
C29A 0.0183(14) 0.037(2) 0.079(5) 0.006(3) 0.008(2) -0.0025(13)
C30A 0.0213(14) 0.0267(14) 0.042(3) 0.007(2) 0.0080(19) -0.0028(11)
C31 0.078(2) 0.041(2) 0.068(2) -0.0268(18) 0.0468(18) -0.0324(18)
C32 0.072(3) 0.076(4) 0.120(5) -0.064(3) 0.056(3) -0.029(3)
C33 0.075(3) 0.030(2) 0.111(5) -0.002(3) 0.057(3) 0.011(2)
C31A 0.078(2) 0.041(2) 0.068(2) -0.0268(18) 0.0468(18) -0.0324(18)
C32A 0.072(3) 0.076(4) 0.120(5) -0.064(3) 0.056(3) -0.029(3)
C33A 0.075(3) 0.030(2) 0.111(5) -0.002(3) 0.057(3) 0.011(2)
C34 0.0378(19) 0.0423(19) 0.096(4) -0.018(3) 0.039(2) -0.0048(16)
C35 0.105(4) 0.057(3) 0.108(4) -0.014(3) 0.037(3) 0.008(2)
C36 0.092(4) 0.071(3) 0.105(5) -0.002(3) 0.055(4) -0.011(3)
C34A 0.0378(19) 0.0423(19) 0.096(4) -0.018(3) 0.039(2) -0.0048(16)
C35A 0.105(4) 0.057(3) 0.108(4) -0.014(3) 0.037(3) 0.008(2)
C36A 0.092(4) 0.071(3) 0.105(5) -0.002(3) 0.055(4) -0.011(3)
C37 0.0192(10) 0.0266(12) 0.0448(17) 0.0007(10) 0.0061(10) 0.0079(8)
C38 0.0376(14) 0.0456(16) 0.049(2) 0.0031(14) -0.0017(13) 0.0194(12)
C39 0.0452(17) 0.082(2) 0.065(3) -0.0044(19) -0.0173(16) 0.0262(16)
C40 0.0225(14) 0.079(2) 0.121(4) -0.022(2) -0.0071(18) 0.0102(15)
C41 0.0310(14) 0.0515(18) 0.110(3) -0.0072(19) 0.0312(17) 0.0042(13)
C42 0.0255(11) 0.0287(13) 0.064(2) -0.0006(12) 0.0208(12) 0.0036(9)
C43 0.075(2) 0.066(2) 0.036(2) 0.0207(16) 0.0122(16) 0.0272(16)
C44 0.132(3) 0.099(3) 0.038(2) 0.005(2) 0.019(2) 0.028(3)
C45 0.100(3) 0.086(3) 0.069(3) 0.033(2) 0.019(2) 0.024(2)
C46 0.0532(15) 0.047(2) 0.065(2) 0.0110(16) 0.0449(15) 0.0150(14)
C47 0.077(5) 0.111(5) 0.129(4) 0.051(4) 0.076(4) 0.013(4)
C48 0.095(6) 0.071(3) 0.068(4) -0.005(2) 0.036(4) 0.022(4)
C46A 0.0532(15) 0.047(2) 0.065(2) 0.0110(16) 0.0449(15) 0.0150(14)
C47A 0.077(5) 0.111(5) 0.129(4) 0.051(4) 0.076(4) 0.013(4)
C48A 0.095(6) 0.071(3) 0.068(4) -0.005(2) 0.036(4) 0.022(4)
C49 0.0216(10) 0.0319(12) 0.0379(16) 0.0047(10) 0.0093(10) -0.0037(9)
C50 0.0275(11) 0.0282(12) 0.0421(16) 0.0064(11) 0.0137(10) -0.0060(9)
C51 0.0228(10) 0.0259(11) 0.0351(14) -0.0018(10) 0.0143(9) -0.0089(8)
C52 0.0213(11) 0.0492(15) 0.0376(17) 0.0065(12) 0.0025(10) -0.0142(10)
C53 0.0275(11) 0.0382(13) 0.0315(15) 0.0069(11) 0.0063(10) -0.0102(10)
C54 0.0245(10) 0.0238(11) 0.0329(14) -0.0022(9) 0.0122(9) -0.0083(8)
C55 0.0469(14) 0.0577(17) 0.0313(16) -0.0114(13) 0.0138(12) -0.0333(13)
C56 0.0476(14) 0.0508(16) 0.0322(16) 0.0079(12) 0.0228(12) 0.0243(12)
C57 0.0552(16) 0.0644(18) 0.0275(16) 0.0034(13) 0.0116(12) 0.0410(13)
C58 0.0584(16) 0.0645(18) 0.0329(17) -0.0061(13) 0.0222(13) -0.0416(14)
C59 0.0308(13) 0.0474(16) 0.057(2) -0.0136(14) -0.0042(13) -0.0077(11)
C60 0.0416(16) 0.069(2) 0.055(2) -0.0111(17) -0.0092(14) -0.0194(14)
C61 0.0320(13) 0.090(2) 0.0273(16) -0.0063(15) 0.0036(11) -0.0306(14)
C62 0.0179(12) 0.108(3) 0.047(2) -0.0145(18) 0.0067(12) 0.0068(14)
C63 0.0253(12) 0.085(2) 0.0376(18) -0.0242(15) 0.0008(11) 0.0050(13)
N1 0.0190(8) 0.0237(9) 0.0246(11) -0.0015(7) 0.0090(7) -0.0056(7)
N2 0.0263(9) 0.0309(11) 0.0407(14) -0.0002(9) 0.0126(9) -0.0108(8)
N3 0.0270(9) 0.0313(10) 0.0363(13) -0.0026(9) 0.0148(8) -0.0122(8)
N4 0.0202(8) 0.0238(9) 0.0296(11) -0.0019(8) 0.0084(7) 0.0053(7)
N5 0.0163(8) 0.0462(12) 0.0258(12) -0.0016(9) 0.0001(8) -0.0059(8)
N6 0.0550(16) 0.080(2) 0.0399(16) 0.0011(14) 0.0200(13) 0.0060(12)
O1 0.0309(8) 0.0253(8) 0.0211(9) -0.0015(6) 0.0091(6) -0.0019(6)
O2 0.0241(7) 0.0334(8) 0.0223(9) -0.0004(7) 0.0105(6) 0.0052(6)
O3 0.0200(7) 0.0343(8) 0.0272(9) -0.0083(7) 0.0094(6) -0.0022(6)
O4 0.0271(7) 0.0347(9) 0.0201(9) -0.0026(7) 0.0116(6) 0.0033(6)
O5 0.0200(7) 0.0298(8) 0.0196(9) 0.0024(6) 0.0027(6) -0.0030(6)
O6 0.0231(7) 0.0248(8) 0.0239(9) -0.0014(6) 0.0066(6) -0.0006(6)
O7 0.0199(7) 0.0344(9) 0.0292(10) -0.0028(7) 0.0100(6) 0.0000(6)
O8 0.0186(7) 0.0347(8) 0.0178(9) -0.0008(6) 0.0025(6) -0.0008(6)
O9 0.0197(7) 0.0272(8) 0.0433(11) -0.0079(7) 0.0149(7) -0.0040(6)
O10 0.0250(7) 0.0284(8) 0.0302(10) 0.0038(7) 0.0068(7) -0.0037(6)
O11 0.0274(7) 0.0225(8) 0.0279(9) 0.0016(6) 0.0119(6) -0.0001(6)
O12 0.0228(7) 0.0201(7) 0.0462(11) 0.0019(7) 0.0159(7) -0.0047(6)
O13 0.0257(7) 0.0254(8) 0.0257(10) -0.0004(7) 0.0029(6) 0.0051(6)
O14 0.0253(7) 0.0261(8) 0.0309(10) 0.0085(7) 0.0101(7) 0.0050(6)
O15 0.0165(7) 0.0261(8) 0.0372(10) -0.0005(7) 0.0115(6) 0.0007(6)
O16 0.0160(6) 0.0186(7) 0.0336(10) 0.0037(6) 0.0089(6) 0.0041(5)
O17 0.0587(11) 0.0394(10) 0.0427(12) -0.0072(8) 0.0373(9) -0.0112(8)
C64 0.166(4) 0.127(3) 0.134(4) -0.086(3) 0.109(3) -0.087(3)
O18 0.0664(13) 0.0659(13) 0.0392(13) 0.0246(10) 0.0208(10) 0.0020(10)
C65 0.0419(17) 0.130(3) 0.096(3) 0.072(2) 0.0290(18) 0.0163(19)
O19 0.105(4) 0.081(3) 0.153(4) 0.010(3) 0.014(3) -0.015(3)
C66 0.089(4) 0.072(3) 0.082(6) 0.012(4) 0.035(4) -0.010(3)
O19A 0.105(4) 0.081(3) 0.153(4) 0.010(3) 0.014(3) -0.015(3)
C66A 0.089(4) 0.072(3) 0.082(6) 0.012(4) 0.035(4) -0.010(3)
P1 0.0184(2) 0.0255(3) 0.0174(3) -0.0030(2) 0.0077(2) -0.0002(2)
P2 0.0142(2) 0.0250(3) 0.0172(3) -0.0011(2) 0.00387(19) -0.00111(19)
P3 0.0170(2) 0.0173(3) 0.0311(3) 0.0006(2) 0.0109(2) -0.00263(19)
P4 0.0148(2) 0.0180(3) 0.0248(3) 0.0023(2) 0.0066(2) 0.00304(18)
Zn1 0.01340(10) 0.02053(12) 0.01982(13) -0.00055(10) 0.00645(9) -0.00319(8)
Zn2 0.01451(10) 0.02074(12) 0.02377(14) -0.00138(10) 0.00817(9) 0.00263(9)
Zn3 0.01269(10) 0.02451(12) 0.02264(14) -0.00265(10) 0.00230(9) -0.00238(9)
Zn4 0.01885(11) 0.02005(12) 0.02376(14) 0.00369(10) 0.01117(9) 0.00232(9)

loop_
_atom_type_symbol
_atom_type_description
_atom_type_scat_dispersion_real
_atom_type_scat_dispersion_imag
_atom_type_scat_source
C C 0.0033 0.0016 'International Tables Vol C Tables 4.2.6.8 and 6.1.1.4'
H H 0.0000 0.0000 'International Tables Vol C Tables 4.2.6.8 and 6.1.1.4'
N N 0.0061 0.0033 'International Tables Vol C Tables 4.2.6.8 and 6.1.1.4'
O O 0.0106 0.0060 'International Tables Vol C Tables 4.2.6.8 and 6.1.1.4'
P P 0.1023 0.0942 'International Tables Vol C Tables 4.2.6.8 and 6.1.1.4'
Zn Zn 0.2839 1.4301 'International Tables Vol C Tables 4.2.6.8 and 6.1.1.4'

loop_
_geom_angle_atom_site_label_1
_geom_angle_atom_site_label_2
_geom_angle_atom_site_label_3
_geom_angle
_geom_angle_site_symmetry_1
_geom_angle_site_symmetry_3
C6 C1 C2 123.9(2) . .
C6 C1 O4 118.18(19) . .
C2 C1 O4 117.8(2) . .
C1 C2 C3 115.3(3) . .
C1 C2 C7 121.1(2) . .
C3 C2 C7 123.7(2) . .
C4 C3 C2 121.7(3) . .
C4 C3 H3 119.1 . .
C2 C3 H3 119.1 . .
C5 C4 C3 121.0(3) . .
C5 C4 H4 119.5 . .
C3 C4 H4 119.5 . .
C4 C5 C6 120.9(3) . .
C4 C5 H5 119.6 . .
C6 C5 H5 119.6 . .
C1 C6 C5 117.2(2) . .
C1 C6 C10 121.5(2) . .
C5 C6 C10 121.3(2) . .
C2 C7 C8 111.0(3) . .
C2 C7 C9 113.2(3) . .
C8 C7 C9 110.6(3) . .
C2 C7 H7 107.3 . .
C8 C7 H7 107.3 . .
C9 C7 H7 107.3 . .
C7 C8 H8A 109.5 . .
C7 C8 H8B 109.5 . .
H8A C8 H8B 109.5 . .
C7 C8 H8C 109.5 . .
H8A C8 H8C 109.5 . .
H8B C8 H8C 109.5 . .
C7 C9 H9A 109.5 . .
C7 C9 H9B 109.5 . .
H9A C9 H9B 109.5 . .
C7 C9 H9C 109.5 . .
H9A C9 H9C 109.5 . .
H9B C9 H9C 109.5 . .
C6 C10 C12 111.0(2) . .
C6 C10 C11 114.0(2) . .
C12 C10 C11 111.1(2) . .
C6 C10 H10 106.8 . .
C12 C10 H10 106.8 . .
C11 C10 H10 106.8 . .
C10 C11 H11A 109.5 . .
C10 C11 H11B 109.5 . .
H11A C11 H11B 109.5 . .
C10 C11 H11C 109.5 . .
H11A C11 H11C 109.5 . .
H11B C11 H11C 109.5 . .
C10 C12 H12A 109.5 . .
C10 C12 H12B 109.5 . .
H12A C12 H12B 109.5 . .
C10 C12 H12C 109.5 . .
H12A C12 H12C 109.5 . .
H12B C12 H12C 109.5 . .
C18 C13 O8 117.9(2) . .
C18 C13 C14 123.5(2) . .
O8 C13 C14 118.6(2) . .
C13 C14 C15 117.5(3) . .
C13 C14 C19 122.0(2) . .
C15 C14 C19 120.5(2) . .
C16 C15 C14 120.4(3) . .
C16 C15 H15 119.8 . .
C14 C15 H15 119.8 . .
C17 C16 C15 120.6(3) . .
C17 C16 H16 119.7 . .
C15 C16 H16 119.7 . .
C16 C17 C18 121.5(3) . .
C16 C17 H17 119.2 . .
C18 C17 H17 119.2 . .
C22A C18 C13 125.8(4) . .
C22A C18 C17 116.3(4) . .
C13 C18 C17 116.6(3) . .
C22A C18 C22 17.8(4) . .
C13 C18 C22 117.7(3) . .
C17 C18 C22 125.4(3) . .
C14 C19 C21 112.4(2) . .
C14 C19 C20 110.6(2) . .
C21 C19 C20 109.8(2) . .
C14 C19 H19 108.0 . .
C21 C19 H19 108.0 . .
C20 C19 H19 108.0 . .
C19 C20 H20A 109.5 . .
C19 C20 H20B 109.5 . .
H20A C20 H20B 109.5 . .
C19 C20 H20C 109.5 . .
H20A C20 H20C 109.5 . .
H20B C20 H20C 109.5 . .
C19 C21 H21A 109.5 . .
C19 C21 H21B 109.5 . .
H21A C21 H21B 109.5 . .
C19 C21 H21C 109.5 . .
H21A C21 H21C 109.5 . .
H21B C21 H21C 109.5 . .
C23 C22 C24 110.6(5) . .
C23 C22 C18 106.1(4) . .
C24 C22 C18 111.5(5) . .
C23 C22 H22 109.5 . .
C24 C22 H22 109.5 . .
C18 C22 H22 109.5 . .
C18 C22A C23A 105.5(6) . .
C18 C22A C24A 119.8(7) . .
C23A C22A C24A 108.3(7) . .
C18 C22A H22A 107.6 . .
C23A C22A H22A 107.6 . .
C24A C22A H22A 107.6 . .
C22A C23A H23D 109.5 . .
C22A C23A H23E 109.5 . .
H23D C23A H23E 109.5 . .
C22A C23A H23F 109.5 . .
H23D C23A H23F 109.5 . .
H23E C23A H23F 109.5 . .
C22A C24A H24D 109.5 . .
C22A C24A H24E 109.5 . .
H24D C24A H24E 109.5 . .
C22A C24A H24F 109.5 . .
H24D C24A H24F 109.5 . .
H24E C24A H24F 109.5 . .
O12 C25 C26 119.8(2) . .
O12 C25 C30 119.9(2) . .
C26 C25 C30 120.0 . .
C27 C26 C25 120.0 . .
C27 C26 C31 124.0(3) . .
C25 C26 C31 115.9(3) . .
C28 C27 C26 120.0 . .
C28 C27 H27A 120.0 . .
C26 C27 H27A 120.0 . .
C27 C28 C29 120.0 . .
C27 C28 H28A 120.0 . .
C29 C28 H28A 120.0 . .
C28 C29 C30 120.0 . .
C28 C29 H29A 120.0 . .
C30 C29 H29A 120.0 . .
C29 C30 C25 120.0 . .
C29 C30 C34 119.1(2) . .
C25 C30 C34 120.9(2) . .
C26A C25A C30A 120.0 . .
C26A C25A O12 117.3(3) . .
C30A C25A O12 122.3(3) . .
C25A C26A C27A 120.0 . .
C25A C26A C31A 124.0(6) . .
C27A C26A C31A 115.8(6) . .
C28A C27A C26A 120.0 . .
C28A C27A H27B 120.0 . .
C26A C27A H27B 120.0 . .
C29A C28A C27A 120.0 . .
C29A C28A H28B 120.0 . .
C27A C28A H28B 120.0 . .
C28A C29A C30A 120.0 . .
C28A C29A H29B 120.0 . .
C30A C29A H29B 120.0 . .
C29A C30A C25A 120.0 . .
C29A C30A C34A 120.6(5) . .
C25A C30A C34A 119.3(5) . .
C32 C31 C33 110.6(6) . .
C32 C31 C26 108.3(5) . .
C33 C31 C26 111.2(6) . .
C32 C31 H31A 108.9 . .
C33 C31 H31A 108.9 . .
C26 C31 H31A 108.9 . .
C26A C31A C32A 111.7(11) . .
C26A C31A C33A 123.2(9) . .
C32A C31A C33A 106.9(9) . .
C26A C31A H31B 104.4 . .
C32A C31A H31B 104.4 . .
C33A C31A H31B 104.4 . .
C31A C32A H32D 109.5 . .
C31A C32A H32E 109.5 . .
H32D C32A H32E 109.5 . .
C31A C32A H32F 109.5 . .
H32D C32A H32F 109.5 . .
H32E C32A H32F 109.5 . .
C31A C33A H33D 109.5 . .
C31A C33A H33E 109.5 . .
H33D C33A H33E 109.5 . .
C31A C33A H33F 109.5 . .
H33D C33A H33F 109.5 . .
H33E C33A H33F 109.5 . .
C30 C34 C36 112.5(4) . .
C30 C34 C35 113.4(4) . .
C36 C34 C35 112.3(4) . .
C30 C34 H34A 106.0 . .
C36 C34 H34A 106.0 . .
C35 C34 H34A 106.0 . .
C30A C34A C35A 112.9(10) . .
C30A C34A C36A 112.9(9) . .
C35A C34A C36A 102.3(9) . .
C30A C34A H34B 109.5 . .
C35A C34A H34B 109.5 . .
C36A C34A H34B 109.5 . .
C34A C35A H35D 109.5 . .
C34A C35A H35E 109.5 . .
H35D C35A H35E 109.5 . .
C34A C35A H35F 109.5 . .
H35D C35A H35F 109.5 . .
H35E C35A H35F 109.5 . .
C34A C36A H36D 109.5 . .
C34A C36A H36E 109.5 . .
H36D C36A H36E 109.5 . .
C34A C36A H36F 109.5 . .
H36D C36A H36F 109.5 . .
H36E C36A H36F 109.5 . .
C42 C37 C38 124.5(2) . .
C42 C37 O16 117.1(2) . .
C38 C37 O16 118.3(2) . .
C39 C38 C37 116.8(3) . .
C39 C38 C43 120.1(3) . .
C37 C38 C43 123.0(2) . .
C40 C39 C38 120.5(3) . .
C40 C39 H39 119.7 . .
C38 C39 H39 119.7 . .
C41 C40 C39 121.3(3) . .
C41 C40 H40 119.3 . .
C39 C40 H40 119.3 . .
C40 C41 C42 120.8(3) . .
C40 C41 H41 119.6 . .
C42 C41 H41 119.6 . .
C37 C42 C41 115.8(3) . .
C37 C42 C46 122.3(4) . .
C41 C42 C46 121.5(4) . .
C37 C42 C46A 122.6(5) . .
C41 C42 C46A 121.6(5) . .
C46 C42 C46A 5.8(6) . .
C38 C43 C44 112.4(3) . .
C38 C43 C45 109.3(3) . .
C44 C43 C45 110.6(3) . .
C38 C43 H43 108.2 . .
C44 C43 H43 108.2 . .
C45 C43 H43 108.2 . .
C43 C44 H44A 109.5 . .
C43 C44 H44B 109.5 . .
H44A C44 H44B 109.5 . .
C43 C44 H44C 109.5 . .
H44A C44 H44C 109.5 . .
H44B C44 H44C 109.5 . .
C43 C45 H45A 109.5 . .
C43 C45 H45B 109.5 . .
H45A C45 H45B 109.5 . .
C43 C45 H45C 109.5 . .
H45A C45 H45C 109.5 . .
H45B C45 H45C 109.5 . .
C42 C46 C47 114.3(6) . .
C42 C46 C48 111.3(6) . .
C47 C46 C48 109.3(7) . .
C42 C46 H46A 107.2 . .
C47 C46 H46A 107.2 . .
C48 C46 H46A 107.2 . .
C42 C46A C47A 112.0(9) . .
C42 C46A C48A 105.5(8) . .
C47A C46A C48A 112.0(10) . .
C42 C46A H46B 109.1 . .
C47A C46A H46B 109.1 . .
C48A C46A H46B 109.1 . .
C46A C47A H47D 109.5 . .
C46A C47A H47E 109.5 . .
H47D C47A H47E 109.5 . .
C46A C47A H47F 109.5 . .
H47D C47A H47F 109.5 . .
H47E C47A H47F 109.5 . .
C46A C48A H48D 109.5 . .
C46A C48A H48E 109.5 . .
H48D C48A H48E 109.5 . .
C46A C48A H48F 109.5 . .
H48D C48A H48F 109.5 . .
H48E C48A H48F 109.5 . .
N1 C49 C50 123.1(2) . .
N1 C49 H49 118.4 . .
C50 C49 H49 118.4 . .
C51 C50 C49 117.5(2) . .
C51 C50 H50 121.3 . .
C49 C50 H50 121.3 . .
C52 C51 C50 120.0(2) . .
C52 C51 N2 116.4(2) . .
C50 C51 N2 123.6(2) . .
C51 C52 C53 119.0(2) . .
C51 C52 H52 120.5 . .
C53 C52 H52 120.5 . .
N1 C53 C52 121.9(2) . .
N1 C53 H53 119.0 . .
C52 C53 H53 119.0 . .
C58 C54 C55 119.1(2) . .
C58 C54 N3 123.4(2) . .
C55 C54 N3 117.5(2) . .
C54 C55 C56 118.5(2) . 2_755
C54 C55 H55 120.7 . .
C56 C55 H55 120.7 2_755 .
N4 C56 C55 122.9(2) . 2_745
N4 C56 H56 118.6 . .
C55 C56 H56 118.6 2_745 .
N4 C57 C58 122.6(3) . 2_745
N4 C57 H57 118.7 . .
C58 C57 H57 118.7 2_745 .
C54 C58 C57 119.2(3) . 2_755
C54 C58 H58 120.4 . .
C57 C58 H58 120.4 2_755 .
N5 C59 C60 122.7(3) . .
N5 C59 H59 118.6 . .
C60 C59 H59 118.6 . .
C61 C60 C59 118.5(3) . .
C61 C60 H60 120.7 . .
C59 C60 H60 120.7 . .
C60 C61 C62 120.2(2) . .
C60 C61 N6 113.3(3) . .
C62 C61 N6 126.5(3) . .
C61 C62 C63 118.3(3) . .
C61 C62 H62 120.8 . .
C63 C62 H62 120.8 . .
N5 C63 C62 121.3(3) . .
N5 C63 H63 119.3 . .
C62 C63 H63 119.3 . .
C49 N1 C53 118.39(18) . .
C49 N1 Zn1 123.75(14) . .
C53 N1 Zn1 117.72(15) . .
N3 N2 C51 113.88(19) . .
N2 N3 C54 111.34(19) . .
C56 N4 C57 117.69(19) . .
C56 N4 Zn2 125.26(16) . .
C57 N4 Zn2 116.66(16) . .
C63 N5 C59 118.9(2) . .
C63 N5 Zn3 120.05(17) . .
C59 N5 Zn3 120.63(16) . .
N6 N6 C61 105.5(3) 3 .
P1 O1 Zn1 131.98(10) . .
P1 O2 Zn2 141.51(9) . .
P1 O3 Zn3 130.15(10) . .
C1 O4 P1 125.61(15) . .
P2 O5 Zn1 138.51(9) . .
P2 O6 Zn2 130.02(9) . .
P2 O7 Zn4 135.16(10) . .
C13 O8 P2 123.84(14) . .
P3 O9 Zn2 133.15(9) . .
P3 O10 Zn3 145.12(9) . .
P3 O11 Zn4 127.62(9) . .
C25 O12 C25A 13.2(3) . .
C25 O12 P3 127.50(19) . .
C25A O12 P3 118.0(2) . .
P4 O13 Zn3 130.48(9) . .
P4 O14 Zn4 138.73(9) . .
P4 O15 Zn1 133.72(9) . .
C37 O16 P4 121.30(13) . .
C64 O17 Zn4 122.6(2) . .
C64 O17 H17O 114(2) . .
Zn4 O17 H17O 119(2) . .
O17 C64 H64A 109.5 . .
O17 C64 H64B 109.5 . .
H64A C64 H64B 109.5 . .
O17 C64 H64C 109.5 . .
H64A C64 H64C 109.5 . .
H64B C64 H64C 109.5 . .
C65 O18 H18 109.5 . .
O18 C65 H65A 109.5 . .
O18 C65 H65B 109.5 . .
H65A C65 H65B 109.5 . .
O18 C65 H65C 109.5 . .
H65A C65 H65C 109.5 . .
H65B C65 H65C 109.5 . .
C66A O19A H19B 109.5 . .
O19A C66A H66D 109.5 . .
O19A C66A H66E 109.5 . .
H66D C66A H66E 109.5 . .
O19A C66A H66F 109.5 . .
H66D C66A H66F 109.5 . .
H66E C66A H66F 109.5 . .
O2 P1 O3 114.01(9) . .
O2 P1 O1 113.44(9) . .
O3 P1 O1 112.05(8) . .
O2 P1 O4 107.10(8) . .
O3 P1 O4 105.21(9) . .
O1 P1 O4 104.03(9) . .
O7 P2 O6 113.37(8) . .
O7 P2 O5 114.03(9) . .
O6 P2 O5 112.56(9) . .
O7 P2 O8 104.03(8) . .
O6 P2 O8 105.08(8) . .
O5 P2 O8 106.71(8) . .
O10 P3 O9 114.81(10) . .
O10 P3 O11 112.29(9) . .
O9 P3 O11 112.28(9) . .
O10 P3 O12 107.54(8) . .
O9 P3 O12 104.67(8) . .
O11 P3 O12 104.26(9) . .
O15 P4 O14 113.65(9) . .
O15 P4 O13 113.77(9) . .
O14 P4 O13 112.16(9) . .
O15 P4 O16 102.51(8) . .
O14 P4 O16 107.33(8) . .
O13 P4 O16 106.46(8) . .
O15 Zn1 O5 114.59(7) . .
O15 Zn1 O1 110.20(6) . .
O5 Zn1 O1 114.41(6) . .
O15 Zn1 N1 114.08(6) . .
O5 Zn1 N1 98.59(6) . .
O1 Zn1 N1 104.09(7) . .
O9 Zn2 O6 110.14(7) . .
O9 Zn2 O2 114.19(7) . .
O6 Zn2 O2 115.86(6) . .
O9 Zn2 N4 112.18(7) . .
O6 Zn2 N4 106.12(7) . .
O2 Zn2 N4 97.43(7) . .
O13 Zn3 O10 115.85(7) . .
O13 Zn3 O3 113.99(6) . .
O10 Zn3 O3 111.08(7) . .
O13 Zn3 N5 105.00(7) . .
O10 Zn3 N5 98.57(7) . .
O3 Zn3 N5 111.01(7) . .
O14 Zn4 O7 113.93(6) . .
O14 Zn4 O11 117.89(7) . .
O7 Zn4 O11 110.32(6) . .
O14 Zn4 O17 106.99(7) . .
O7 Zn4 O17 101.11(7) . .
O11 Zn4 O17 104.67(7) . .

loop_
_geom_bond_atom_site_label_1
_geom_bond_atom_site_label_2
_geom_bond_distance
_geom_bond_site_symmetry_2
C1 C6 1.383(3) .
C1 C2 1.398(3) .
C1 O4 1.400(3) .
C2 C3 1.412(4) .
C2 C7 1.496(4) .
C3 C4 1.360(5) .
C3 H3 0.9500 .
C4 C5 1.356(4) .
C4 H4 0.9500 .
C5 C6 1.396(3) .
C5 H5 0.9500 .
C6 C10 1.513(3) .
C7 C8 1.518(5) .
C7 C9 1.552(4) .
C7 H7 1.0000 .
C8 H8A 0.9800 .
C8 H8B 0.9800 .
C8 H8C 0.9800 .
C9 H9A 0.9800 .
C9 H9B 0.9800 .
C9 H9C 0.9800 .
C10 C12 1.520(4) .
C10 C11 1.524(4) .
C10 H10 1.0000 .
C11 H11A 0.9800 .
C11 H11B 0.9800 .
C11 H11C 0.9800 .
C12 H12A 0.9800 .
C12 H12B 0.9800 .
C12 H12C 0.9800 .
C13 C18 1.389(3) .
C13 O8 1.389(2) .
C13 C14 1.390(3) .
C14 C15 1.397(3) .
C14 C19 1.513(4) .
C15 C16 1.377(4) .
C15 H15 0.9500 .
C16 C17 1.372(5) .
C16 H16 0.9500 .
C17 C18 1.395(4) .
C17 H17 0.9500 .
C18 C22A 1.377(10) .
C18 C22 1.620(7) .
C19 C21 1.532(4) .
C19 C20 1.534(4) .
C19 H19 1.0000 .
C20 H20A 0.9800 .
C20 H20B 0.9800 .
C20 H20C 0.9800 .
C21 H21A 0.9800 .
C21 H21B 0.9800 .
C21 H21C 0.9800 .
C22 C23 1.517(7) .
C22 C24 1.536(7) .
C22 H22 1.0000 .
C23 H23A 0.9800 .
C23 H23B 0.9800 .
C23 H23C 0.9800 .
C24 H24A 0.9800 .
C24 H24B 0.9800 .
C24 H24C 0.9800 .
C22A C23A 1.547(9) .
C22A C24A 1.548(9) .
C22A H22A 1.0000 .
C23A H23D 0.9800 .
C23A H23E 0.9800 .
C23A H23F 0.9800 .
C24A H24D 0.9800 .
C24A H24E 0.9800 .
C24A H24F 0.9800 .
C25 O12 1.310(3) .
C25 C26 1.3900 .
C25 C30 1.3900 .
C26 C27 1.3900 .
C26 C31 1.631(9) .
C27 C28 1.3900 .
C27 H27A 0.9500 .
C28 C29 1.3900 .
C28 H28A 0.9500 .
C29 C30 1.3900 .
C29 H29A 0.9500 .
C30 C34 1.490(5) .
C25A C26A 1.3900 .
C25A C30A 1.3900 .
C25A O12 1.465(4) .
C26A C27A 1.3900 .
C26A C31A 1.420(14) .
C27A C28A 1.3900 .
C27A H27B 0.9500 .
C28A C29A 1.3900 .
C28A H28B 0.9500 .
C29A C30A 1.3900 .
C29A H29B 0.9500 .
C30A C34A 1.438(13) .
C31 C32 1.530(8) .
C31 C33 1.560(8) .
C31 H31A 1.0000 .
C32 H32A 0.9800 .
C32 H32B 0.9800 .
C32 H32C 0.9800 .
C33 H33A 0.9800 .
C33 H33B 0.9800 .
C33 H33C 0.9800 .
C31A C32A 1.547(12) .
C31A C33A 1.554(11) .
C31A H31B 1.0000 .
C32A H32D 0.9800 .
C32A H32E 0.9800 .
C32A H32F 0.9800 .
C33A H33D 0.9800 .
C33A H33E 0.9800 .
C33A H33F 0.9800 .
C34 C36 1.525(6) .
C34 C35 1.532(6) .
C34 H34A 1.0000 .
C35 H35A 0.9800 .
C35 H35B 0.9800 .
C35 H35C 0.9800 .
C36 H36A 0.9800 .
C36 H36B 0.9800 .
C36 H36C 0.9800 .
C34A C35A 1.540(11) .
C34A C36A 1.574(12) .
C34A H34B 1.0000 .
C35A H35D 0.9800 .
C35A H35E 0.9800 .
C35A H35F 0.9800 .
C36A H36D 0.9800 .
C36A H36E 0.9800 .
C36A H36F 0.9800 .
C37 C42 1.387(4) .
C37 C38 1.402(4) .
C37 O16 1.407(2) .
C38 C39 1.385(4) .
C38 C43 1.508(4) .
C39 C40 1.380(5) .
C39 H39 0.9500 .
C40 C41 1.374(5) .
C40 H40 0.9500 .
C41 C42 1.412(4) .
C41 H41 0.9500 .
C42 C46 1.474(9) .
C42 C46A 1.524(14) .
C43 C44 1.518(5) .
C43 C45 1.531(4) .
C43 H43 1.0000 .
C44 H44A 0.9800 .
C44 H44B 0.9800 .
C44 H44C 0.9800 .
C45 H45A 0.9800 .
C45 H45B 0.9800 .
C45 H45C 0.9800 .
C46 C47 1.525(8) .
C46 C48 1.554(8) .
C46 H46A 1.0000 .
C47 H47A 0.9800 .
C47 H47B 0.9800 .
C47 H47C 0.9800 .
C48 H48A 0.9800 .
C48 H48B 0.9800 .
C48 H48C 0.9800 .
C46A C47A 1.531(11) .
C46A C48A 1.554(11) .
C46A H46B 1.0000 .
C47A H47D 0.9800 .
C47A H47E 0.9800 .
C47A H47F 0.9800 .
C48A H48D 0.9800 .
C48A H48E 0.9800 .
C48A H48F 0.9800 .
C49 N1 1.333(3) .
C49 C50 1.384(3) .
C49 H49 0.9500 .
C50 C51 1.381(3) .
C50 H50 0.9500 .
C51 C52 1.363(3) .
C51 N2 1.441(3) .
C52 C53 1.381(3) .
C52 H52 0.9500 .
C53 N1 1.337(3) .
C53 H53 0.9500 .
C54 C58 1.356(3) .
C54 C55 1.374(3) .
C54 N3 1.442(3) .
C55 C56 1.381(3) 2_755
C55 H55 0.9500 .
C56 N4 1.328(3) .
C56 C55 1.381(3) 2_745
C56 H56 0.9500 .
C57 N4 1.334(3) .
C57 C58 1.377(3) 2_745
C57 H57 0.9500 .
C58 C57 1.378(3) 2_755
C58 H58 0.9500 .
C59 N5 1.333(3) .
C59 C60 1.376(3) .
C59 H59 0.9500 .
C60 C61 1.345(4) .
C60 H60 0.9500 .
C61 C62 1.367(4) .
C61 N6 1.532(3) .
C62 C63 1.407(3) .
C62 H62 0.9500 .
C63 N5 1.315(3) .
C63 H63 0.9500 .
N1 Zn1 2.0481(16) .
N2 N3 1.237(3) .
N4 Zn2 2.0501(16) .
N5 Zn3 2.0457(17) .
N6 N6 1.170(5) 3
O1 P1 1.5135(15) .
O1 Zn1 1.9319(15) .
O2 P1 1.5029(16) .
O2 Zn2 1.9303(16) .
O3 P1 1.5113(14) .
O3 Zn3 1.9102(14) .
O4 P1 1.6135(16) .
O5 P2 1.5105(16) .
O5 Zn1 1.9177(15) .
O6 P2 1.5084(15) .
O6 Zn2 1.9137(15) .
O7 P2 1.5017(15) .
O7 Zn4 1.9116(14) .
O8 P2 1.6156(15) .
O9 P3 1.5084(14) .
O9 Zn2 1.9089(14) .
O10 P3 1.5005(16) .
O10 Zn3 1.9078(16) .
O11 P3 1.5238(16) .
O11 Zn4 1.9393(14) .
O12 P3 1.6068(15) .
O13 P4 1.5150(16) .
O13 Zn3 1.9077(15) .
O14 P4 1.5085(16) .
O14 Zn4 1.9029(15) .
O15 P4 1.5073(14) .
O15 Zn1 1.8972(13) .
O16 P4 1.6075(14) .
O17 C64 1.405(4) .
O17 Zn4 1.9794(18) .
O17 H17O 0.74(3) .
C64 H64A 0.9800 .
C64 H64B 0.9800 .
C64 H64C 0.9800 .
O18 C65 1.431(4) .
O18 H18 0.8400 .
C65 H65A 0.9800 .
C65 H65B 0.9800 .
C65 H65C 0.9800 .
O19 C66 1.373(11) .
O19 H19A 0.8400 .
C66 H66A 0.9800 .
C66 H66B 0.9800 .
C66 H66C 0.9800 .
O19A C66A 1.360(10) .
O19A H19B 0.8400 .
C66A H66D 0.9800 .
C66A H66E 0.9800 .
C66A H66F 0.9800 .

loop_
_geom_hbond_atom_site_label_D
_geom_hbond_atom_site_label_H
_geom_hbond_atom_site_label_A
_geom_hbond_distance_DH
_geom_hbond_distance_HA
_geom_hbond_distance_DA
_geom_hbond_angle_DHA
_geom_hbond_site_symmetry_A
O17 H17O O18 0.74(3) 1.82(3) 2.554(3) 170(3) 3_656
O18 H18 O11 0.84 1.90 2.719(2) 164.3 .
O19A H19B O1 0.84 2.44 2.918(12) 117.2 .

loop_
_geom_torsion_atom_site_label_1
_geom_torsion_atom_site_label_2
_geom_torsion_atom_site_label_3
_geom_torsion_atom_site_label_4
_geom_torsion
_geom_torsion_site_symmetry_1
_geom_torsion_site_symmetry_4
C6 C1 C2 C3 -0.8(4) . .
O4 C1 C2 C3 -176.3(2) . .
C6 C1 C2 C7 178.4(3) . .
O4 C1 C2 C7 2.8(4) . .
C1 C2 C3 C4 1.4(4) . .
C7 C2 C3 C4 -177.7(3) . .
C2 C3 C4 C5 -0.9(5) . .
C3 C4 C5 C6 -0.3(5) . .
C2 C1 C6 C5 -0.4(4) . .
O4 C1 C6 C5 175.2(2) . .
C2 C1 C6 C10 179.8(2) . .
O4 C1 C6 C10 -4.6(4) . .
C4 C5 C6 C1 1.0(4) . .
C4 C5 C6 C10 -179.2(3) . .
C1 C2 C7 C8 -73.2(3) . .
C3 C2 C7 C8 106.0(3) . .
C1 C2 C7 C9 161.8(3) . .
C3 C2 C7 C9 -19.1(4) . .
C1 C6 C10 C12 -95.4(3) . .
C5 C6 C10 C12 84.8(3) . .
C1 C6 C10 C11 138.3(3) . .
C5 C6 C10 C11 -41.5(4) . .
C18 C13 C14 C15 -0.1(4) . .
O8 C13 C14 C15 -177.5(2) . .
C18 C13 C14 C19 -178.1(2) . .
O8 C13 C14 C19 4.6(3) . .
C13 C14 C15 C16 0.2(4) . .
C19 C14 C15 C16 178.2(3) . .
C14 C15 C16 C17 -0.4(5) . .
C15 C16 C17 C18 0.5(5) . .
O8 C13 C18 C22A -16.1(6) . .
C14 C13 C18 C22A 166.6(5) . .
O8 C13 C18 C17 177.6(2) . .
C14 C13 C18 C17 0.3(4) . .
O8 C13 C18 C22 2.6(4) . .
C14 C13 C18 C22 -174.7(3) . .
C16 C17 C18 C22A -168.1(5) . .
C16 C17 C18 C13 -0.4(4) . .
C16 C17 C18 C22 174.1(3) . .
C13 C14 C19 C21 -130.4(3) . .
C15 C14 C19 C21 51.7(4) . .
C13 C14 C19 C20 106.5(3) . .
C15 C14 C19 C20 -71.4(3) . .
C22A C18 C22 C23 22.8(15) . .
C13 C18 C22 C23 -98.8(4) . .
C17 C18 C22 C23 86.7(5) . .
C22A C18 C22 C24 -97.7(17) . .
C13 C18 C22 C24 140.7(4) . .
C17 C18 C22 C24 -33.8(5) . .
C13 C18 C22A C23A 83.5(7) . .
C17 C18 C22A C23A -110.2(6) . .
C22 C18 C22A C23A 15.1(13) . .
C13 C18 C22A C24A -154.2(6) . .
C17 C18 C22A C24A 12.1(9) . .
C22 C18 C22A C24A 137(2) . .
O12 C25 C26 C27 -174.0(3) . .
C30 C25 C26 C27 0.0 . .
O12 C25 C26 C31 7.9(4) . .
C30 C25 C26 C31 -178.2(4) . .
C25 C26 C27 C28 0.0 . .
C31 C26 C27 C28 178.0(4) . .
C26 C27 C28 C29 0.0 . .
C27 C28 C29 C30 0.0 . .
C28 C29 C30 C25 0.0 . .
C28 C29 C30 C34 -178.6(3) . .
O12 C25 C30 C29 174.0(3) . .
C26 C25 C30 C29 0.0 . .
O12 C25 C30 C34 -7.5(3) . .
C26 C25 C30 C34 178.5(3) . .
C30A C25A C26A C27A 0.0 . .
O12 C25A C26A C27A 173.2(4) . .
C30A C25A C26A C31A -174.2(8) . .
O12 C25A C26A C31A -1.0(8) . .
C25A C26A C27A C28A 0.0 . .
C31A C26A C27A C28A 174.7(7) . .
C26A C27A C28A C29A 0.0 . .
C27A C28A C29A C30A 0.0 . .
C28A C29A C30A C25A 0.0 . .
C28A C29A C30A C34A -176.0(7) . .
C26A C25A C30A C29A 0.0 . .
O12 C25A C30A C29A -172.8(4) . .
C26A C25A C30A C34A 176.1(6) . .
O12 C25A C30A C34A 3.2(7) . .
C27 C26 C31 C32 7.2(7) . .
C25 C26 C31 C32 -174.7(4) . .
C27 C26 C31 C33 -114.5(5) . .
C25 C26 C31 C33 63.6(6) . .
C25A C26A C31A C32A 61.5(11) . .
C27A C26A C31A C32A -112.9(8) . .
C25A C26A C31A C33A -169.1(7) . .
C27A C26A C31A C33A 16.4(13) . .
C29 C30 C34 C36 61.6(4) . .
C25 C30 C34 C36 -116.9(3) . .
C29 C30 C34 C35 -67.2(4) . .
C25 C30 C34 C35 114.2(3) . .
C29A C30A C34A C35A -57.5(10) . .
C25A C30A C34A C35A 126.4(8) . .
C29A C30A C34A C36A 57.9(10) . .
C25A C30A C34A C36A -118.1(8) . .
C42 C37 C38 C39 -3.8(4) . .
O16 C37 C38 C39 -179.3(2) . .
C42 C37 C38 C43 171.5(3) . .
O16 C37 C38 C43 -4.0(4) . .
C37 C38 C39 C40 -1.1(5) . .
C43 C38 C39 C40 -176.5(3) . .
C38 C39 C40 C41 3.7(5) . .
C39 C40 C41 C42 -1.6(5) . .
C38 C37 C42 C41 5.7(4) . .
O16 C37 C42 C41 -178.8(2) . .
C38 C37 C42 C46 -167.8(4) . .
O16 C37 C42 C46 7.7(4) . .
C38 C37 C42 C46A -174.7(5) . .
O16 C37 C42 C46A 0.8(5) . .
C40 C41 C42 C37 -2.8(4) . .
C40 C41 C42 C46 170.7(4) . .
C40 C41 C42 C46A 177.5(5) . .
C39 C38 C43 C44 -54.6(4) . .
C37 C38 C43 C44 130.2(3) . .
C39 C38 C43 C45 68.5(4) . .
C37 C38 C43 C45 -106.6(3) . .
C37 C42 C46 C47 -127.8(5) . .
C41 C42 C46 C47 59.1(7) . .
C46A C42 C46 C47 -33(7) . .
C37 C42 C46 C48 107.8(6) . .
C41 C42 C46 C48 -65.3(6) . .
C46A C42 C46 C48 -158(7) . .
C37 C42 C46A C47A -155.2(7) . .
C41 C42 C46A C47A 24.4(10) . .
C46 C42 C46A C47A 116(7) . .
C37 C42 C46A C48A 82.7(8) . .
C41 C42 C46A C48A -97.7(7) . .
C46 C42 C46A C48A -6(6) . .
N1 C49 C50 C51 0.2(4) . .
C49 C50 C51 C52 -2.7(4) . .
C49 C50 C51 N2 -179.3(2) . .
C50 C51 C52 C53 3.7(4) . .
N2 C51 C52 C53 -179.5(2) . .
C51 C52 C53 N1 -2.2(4) . .
C58 C54 C55 C56 0.6(4) . 2_755
N3 C54 C55 C56 178.9(2) . 2_755
C55 C54 C58 C57 0.3(4) . 2_755
N3 C54 C58 C57 -177.9(2) . 2_755
N5 C59 C60 C61 -0.2(5) . .
C59 C60 C61 C62 1.3(5) . .
C59 C60 C61 N6 -177.8(3) . .
C60 C61 C62 C63 -1.5(5) . .
N6 C61 C62 C63 177.5(3) . .
C61 C62 C63 N5 0.7(5) . .
C50 C49 N1 C53 1.3(4) . .
C50 C49 N1 Zn1 -174.35(18) . .
C52 C53 N1 C49 -0.3(4) . .
C52 C53 N1 Zn1 175.6(2) . .
C52 C51 N2 N3 153.8(2) . .
C50 C51 N2 N3 -29.5(3) . .
C51 N2 N3 C54 179.20(17) . .
C58 C54 N3 N2 -17.8(3) . .
C55 C54 N3 N2 164.0(2) . .
C55 C56 N4 C57 0.2(4) 2_745 .
C55 C56 N4 Zn2 -172.4(2) 2_745 .
C58 C57 N4 C56 0.8(4) 2_745 .
C58 C57 N4 Zn2 173.9(2) 2_745 .
C62 C63 N5 C59 0.4(4) . .
C62 C63 N5 Zn3 -172.1(2) . .
C60 C59 N5 C63 -0.6(5) . .
C60 C59 N5 Zn3 171.9(3) . .
C60 C61 N6 N6 -168.0(3) . 3
C62 C61 N6 N6 13.0(5) . 3
C6 C1 O4 P1 93.3(2) . .
C2 C1 O4 P1 -90.9(2) . .
C18 C13 O8 P2 96.0(2) . .
C14 C13 O8 P2 -86.6(2) . .
C26 C25 O12 C25A 39.2(13) . .
C30 C25 O12 C25A -134.8(14) . .
C26 C25 O12 P3 86.5(2) . .
C30 C25 O12 P3 -87.5(3) . .
C26A C25A O12 C25 -125.8(14) . .
C30A C25A O12 C25 47.2(12) . .
C26A C25A O12 P3 95.5(3) . .
C30A C25A O12 P3 -91.4(3) . .
C42 C37 O16 P4 94.3(2) . .
C38 C37 O16 P4 -89.9(2) . .
Zn2 O2 P1 O3 -39.69(18) . .
Zn2 O2 P1 O1 90.17(16) . .
Zn2 O2 P1 O4 -155.64(14) . .
Zn3 O3 P1 O2 84.33(14) . .
Zn3 O3 P1 O1 -46.22(16) . .
Zn3 O3 P1 O4 -158.62(11) . .
Zn1 O1 P1 O2 -33.14(15) . .
Zn1 O1 P1 O3 97.71(13) . .
Zn1 O1 P1 O4 -149.16(11) . .
C1 O4 P1 O2 9.06(19) . .
C1 O4 P1 O3 -112.59(17) . .
C1 O4 P1 O1 129.45(17) . .
Zn4 O7 P2 O6 -47.81(17) . .
Zn4 O7 P2 O5 82.76(15) . .
Zn4 O7 P2 O8 -161.40(13) . .
Zn2 O6 P2 O7 91.48(13) . .
Zn2 O6 P2 O5 -39.81(13) . .
Zn2 O6 P2 O8 -155.56(10) . .
Zn1 O5 P2 O7 -33.18(17) . .
Zn1 O5 P2 O6 97.79(15) . .
Zn1 O5 P2 O8 -147.44(13) . .
C13 O8 P2 O7 -125.13(17) . .
C13 O8 P2 O6 115.48(17) . .
C13 O8 P2 O5 -4.25(18) . .
Zn3 O10 P3 O9 -35.6(2) . .
Zn3 O10 P3 O11 94.23(18) . .
Zn3 O10 P3 O12 -151.63(16) . .
Zn2 O9 P3 O10 74.81(16) . .
Zn2 O9 P3 O11 -55.06(17) . .
Zn2 O9 P3 O12 -167.54(13) . .
Zn4 O11 P3 O10 -36.30(13) . .
Zn4 O11 P3 O9 94.84(12) . .
Zn4 O11 P3 O12 -152.42(10) . .
C25 O12 P3 O10 -0.4(2) . .
C25A O12 P3 O10 10.6(3) . .
C25 O12 P3 O9 -122.9(2) . .
C25A O12 P3 O9 -111.9(2) . .
C25 O12 P3 O11 119.0(2) . .
C25A O12 P3 O11 130.0(2) . .
Zn1 O15 P4 O14 84.72(15) . .
Zn1 O15 P4 O13 -45.29(16) . .
Zn1 O15 P4 O16 -159.80(13) . .
Zn4 O14 P4 O15 -37.33(18) . .
Zn4 O14 P4 O13 93.48(15) . .
Zn4 O14 P4 O16 -149.93(13) . .
Zn3 O13 P4 O15 91.05(13) . .
Zn3 O13 P4 O14 -39.69(14) . .
Zn3 O13 P4 O16 -156.81(10) . .
C37 O16 P4 O15 162.30(17) . .
C37 O16 P4 O14 -77.73(19) . .
C37 O16 P4 O13 42.55(19) . .
P4 O15 Zn1 O5 -87.26(15) . .
P4 O15 Zn1 O1 43.47(16) . .
P4 O15 Zn1 N1 160.12(13) . .
P2 O5 Zn1 O15 33.40(16) . .
P2 O5 Zn1 O1 -95.26(15) . .
P2 O5 Zn1 N1 154.93(14) . .
P1 O1 Zn1 O15 -99.08(12) . .
P1 O1 Zn1 O5 31.75(14) . .
P1 O1 Zn1 N1 138.19(11) . .
C49 N1 Zn1 O15 -61.23(19) . .
C53 N1 Zn1 O15 123.08(17) . .
C49 N1 Zn1 O5 176.86(18) . .
C53 N1 Zn1 O5 1.17(18) . .
C49 N1 Zn1 O1 58.90(19) . .
C53 N1 Zn1 O1 -116.78(17) . .
P3 O9 Zn2 O6 52.70(16) . .
P3 O9 Zn2 O2 -79.68(16) . .
P3 O9 Zn2 N4 170.66(13) . .
P2 O6 Zn2 O9 -96.35(12) . .
P2 O6 Zn2 O2 35.16(13) . .
P2 O6 Zn2 N4 142.01(11) . .
P1 O2 Zn2 O9 36.97(17) . .
P1 O2 Zn2 O6 -92.61(16) . .
P1 O2 Zn2 N4 155.40(15) . .
C56 N4 Zn2 O9 -84.1(2) . .
C57 N4 Zn2 O9 103.34(19) . .
C56 N4 Zn2 O6 36.3(2) . .
C57 N4 Zn2 O6 -136.33(19) . .
C56 N4 Zn2 O2 156.0(2) . .
C57 N4 Zn2 O2 -16.62(19) . .
P4 O13 Zn3 O10 34.39(14) . .
P4 O13 Zn3 O3 -96.38(13) . .
P4 O13 Zn3 N5 141.92(12) . .
P3 O10 Zn3 O13 -94.47(18) . .
P3 O10 Zn3 O3 37.7(2) . .
P3 O10 Zn3 N5 154.18(18) . .
P1 O3 Zn3 O13 46.87(15) . .
P1 O3 Zn3 O10 -86.21(13) . .
P1 O3 Zn3 N5 165.19(12) . .
C63 N5 Zn3 O13 -23.9(2) . .
C59 N5 Zn3 O13 163.7(2) . .
C63 N5 Zn3 O10 95.9(2) . .
C59 N5 Zn3 O10 -76.5(2) . .
C63 N5 Zn3 O3 -147.6(2) . .
C59 N5 Zn3 O3 40.1(2) . .
P4 O14 Zn4 O7 35.80(17) . .
P4 O14 Zn4 O11 -95.86(15) . .
P4 O14 Zn4 O17 146.66(14) . .
P2 O7 Zn4 O14 -87.28(15) . .
P2 O7 Zn4 O11 47.96(16) . .
P2 O7 Zn4 O17 158.33(14) . .
P3 O11 Zn4 O14 38.61(13) . .
P3 O11 Zn4 O7 -94.66(11) . .
P3 O11 Zn4 O17 157.32(11) . .
C64 O17 Zn4 O14 -88.8(3) . .
C64 O17 Zn4 O7 30.7(3) . .
C64 O17 Zn4 O11 145.4(3) . .
